data_7111485
loop_
_publ_author_name
'Wong, Ella Lai-Ming'
'Fang, Guo-Su'
'Che, Chi-Ming'
'Zhu, Nianyong'

_publ_section_title
;
 Highly cytotoxic iron(ii) complexes with pentadentate pyridyl ligands as
 a new class of anti-tumor agents
;
_journal_issue 36
_journal_name_full 'Chemical Communications'
_journal_page_first 4578
_journal_page_last 4580
_journal_paper_doi 10.1039/b507687k
_journal_year 2005
_chemical_formula_moiety 'C41 H31 Cl2 Fe N7 O8'
_chemical_formula_sum 'C41 H31 Cl2 Fe N7 O8'
_chemical_formula_weight 876.48
_chemical_name_systematic
;
?
;
_space_group_IT_number 2
_symmetry_cell_setting triclinic
_symmetry_space_group_name_Hall '-P 1'
_symmetry_space_group_name_H-M 'P -1'
_atom_sites_solution_hydrogens geom
_atom_sites_solution_primary direct
_atom_sites_solution_secondary difmap
_audit_creation_method SHELXL-97
_cell_angle_alpha 76.69(3)
_cell_angle_beta 67.58(3)
_cell_angle_gamma 62.77(3)
_cell_formula_units_Z 2
_cell_length_a 13.072(3)
_cell_length_b 13.181(3)
_cell_length_c 14.660(3)
_cell_measurement_reflns_used 0
_cell_measurement_temperature 253(2)
_cell_measurement_theta_max 0
_cell_measurement_theta_min 0
_cell_volume 2071.5(10)
_computing_cell_refinement Scalepack
_computing_data_collection Marcontrol
_computing_data_reduction Denzo
_computing_molecular_graphics 'Ortep-3 for Windows (Farrugia, 1997)'
_computing_publication_material 'WinGX publication routines (Farrugia, 1999)'
_computing_structure_refinement 'SHELXL-97 (Sheldrick, 1997)'
_computing_structure_solution 'SHELXS-97 (Sheldrick, 1997)'
_diffrn_ambient_temperature 253(2)
_diffrn_measured_fraction_theta_full 0.356
_diffrn_measured_fraction_theta_max 0.356
_diffrn_measurement_device_type 'marresearch IPDS mar300'
_diffrn_measurement_method Oscillation
_diffrn_radiation_monochromator graphite
_diffrn_radiation_source 'fine-focus sealed tube'
_diffrn_radiation_type MoK\a
_diffrn_radiation_wavelength 0.71069
_diffrn_reflns_av_R_equivalents 0.0725
_diffrn_reflns_av_sigmaI/netI 0.2094
_diffrn_reflns_limit_h_max 11
_diffrn_reflns_limit_h_min -11
_diffrn_reflns_limit_k_max 14
_diffrn_reflns_limit_k_min -13
_diffrn_reflns_limit_l_max 14
_diffrn_reflns_limit_l_min -13
_diffrn_reflns_number 2805
_diffrn_reflns_theta_full 23.52
_diffrn_reflns_theta_max 23.52
_diffrn_reflns_theta_min 1.85
_exptl_absorpt_coefficient_mu 0.554
_exptl_absorpt_correction_type none
_exptl_crystal_colour brown
_exptl_crystal_density_diffrn 1.405
_exptl_crystal_density_method 'not measured'
_exptl_crystal_description prism
_exptl_crystal_F_000 900
_exptl_crystal_size_max 0.2
_exptl_crystal_size_mid 0.2
_exptl_crystal_size_min 0.1
_refine_diff_density_max 0.469
_refine_diff_density_min -0.467
_refine_diff_density_rms 0.119
_refine_ls_extinction_method none
_refine_ls_goodness_of_fit_ref 0.907
_refine_ls_hydrogen_treatment mixed
_refine_ls_matrix_type full
_refine_ls_number_parameters 252
_refine_ls_number_reflns 2193
_refine_ls_number_restraints 0
_refine_ls_restrained_S_all 0.907
_refine_ls_R_factor_all 0.1903
_refine_ls_R_factor_gt 0.1158
_refine_ls_shift/su_max 0.001
_refine_ls_shift/su_mean 0.000
_refine_ls_structure_factor_coef Fsqd
_refine_ls_weighting_details 'calc w=1/[\s^2^(Fo^2^)+(0.2000P)^2^+0.0000P] where P=(Fo^2^+2Fc^2^)/3'
_refine_ls_weighting_scheme calc
_refine_ls_wR_factor_gt 0.2941
_refine_ls_wR_factor_ref 0.3377
_reflns_number_gt 918
_reflns_number_total 2193
_reflns_threshold_expression >2sigma(I)
_cod_data_source_file b507687ksup1.cif
_cod_data_source_block Complex_1b
_cod_original_cell_volume 2071.5(8)
_cod_database_code 7111485

loop_
_symmetry_equiv_pos_as_xyz
'x, y, z'
'-x, -y, -z'

loop_
_atom_site_label
_atom_site_type_symbol
_atom_site_fract_x
_atom_site_fract_y
_atom_site_fract_z
_atom_site_U_iso_or_equiv
_atom_site_adp_type
_atom_site_occupancy
_atom_site_symmetry_multiplicity
_atom_site_calc_flag
Fe1 Fe 0.6103(3) 0.3171(3) 0.2624(3) 0.0654(13) Uani 1 1 d
N1 N 0.5159(15) 0.1897(15) 0.3334(14) 0.069(5) Uiso 1 1 d
N2 N 0.4420(14) 0.3970(14) 0.3834(13) 0.062(5) Uiso 1 1 d
N3 N 0.6127(15) 0.4685(14) 0.3071(14) 0.068(5) Uiso 1 1 d
N4 N 0.7852(14) 0.3359(14) 0.1679(13) 0.066(5) Uiso 1 1 d
N5 N 0.7009(15) 0.2109(15) 0.1244(14) 0.073(5) Uiso 1 1 d
N6 N 0.7393(16) 0.1872(16) 0.3486(13) 0.073(6) Uiso 1 1 d
N7 N 0.4797(16) 0.4412(16) 0.1744(14) 0.074(6) Uiso 1 1 d
C1 C 0.574(2) 0.081(2) 0.3090(18) 0.079(7) Uiso 1 1 d
C2 C 0.513(2) 0.007(2) 0.351(2) 0.100(9) Uiso 1 1 d
C3 C 0.389(2) 0.050(2) 0.4162(19) 0.087(8) Uiso 1 1 d
C4 C 0.331(2) 0.169(2) 0.446(2) 0.095(8) Uiso 1 1 d
C5 C 0.3979(19) 0.2388(19) 0.3986(17) 0.072(7) Uiso 1 1 d
C6 C 0.3526(17) 0.3567(18) 0.4189(16) 0.059(6) Uiso 1 1 d
C7 C 0.2340(18) 0.418(2) 0.4753(17) 0.071(7) Uiso 1 1 d
C8 C 0.2010(19) 0.531(2) 0.5019(18) 0.074(7) Uiso 1 1 d
C9 C 0.2895(19) 0.5762(19) 0.4679(18) 0.074(7) Uiso 1 1 d
C10 C 0.4052(18) 0.5082(19) 0.4059(17) 0.066(6) Uiso 1 1 d
C11 C 0.5107(19) 0.544(2) 0.3638(18) 0.074(7) Uiso 1 1 d
C12 C 0.5086(17) 0.6454(17) 0.3932(16) 0.060(6) Uiso 1 1 d
C13 C 0.6134(19) 0.6667(19) 0.3539(18) 0.076(7) Uiso 1 1 d
C14 C 0.7192(19) 0.589(2) 0.2801(19) 0.081(7) Uiso 1 1 d
C15 C 0.7129(19) 0.4874(19) 0.2668(18) 0.072(7) Uiso 1 1 d
C16 C 0.8141(19) 0.4072(19) 0.1948(17) 0.068(7) Uiso 1 1 d
C17 C 0.9372(17) 0.4023(17) 0.1560(16) 0.060(6) Uiso 1 1 d
C18 C 1.0238(18) 0.3220(18) 0.0863(17) 0.066(6) Uiso 1 1 d
C19 C 0.9917(18) 0.2468(19) 0.0526(18) 0.069(7) Uiso 1 1 d
C20 C 0.8671(19) 0.2571(18) 0.1011(17) 0.069(7) Uiso 1 1 d
C21 C 0.8149(18) 0.1925(18) 0.0701(18) 0.067(7) Uiso 1 1 d
C22 C 0.8790(19) 0.1311(19) -0.0152(18) 0.070(7) Uiso 1 1 d
C23 C 0.819(2) 0.083(2) -0.0498(19) 0.082(7) Uiso 1 1 d
C24 C 0.699(2) 0.107(2) 0.0064(19) 0.076(7) Uiso 1 1 d
C25 C 0.635(2) 0.171(2) 0.093(2) 0.087(8) Uiso 1 1 d
C26 C 0.074(2) 0.602(2) 0.5662(19) 0.079(7) Uiso 1 1 d
C27 C 0.003(2) 0.539(2) 0.633(2) 0.086(8) Uiso 1 1 d
C28 C -0.112(2) 0.608(2) 0.6976(18) 0.078(7) Uiso 1 1 d
C29 C -0.153(2) 0.734(2) 0.699(2) 0.089(8) Uiso 1 1 d
C30 C -0.086(2) 0.791(2) 0.6381(19) 0.081(7) Uiso 1 1 d
C31 C 0.030(2) 0.725(2) 0.559(2) 0.093(8) Uiso 1 1 d
C32 C 1.155(2) 0.312(2) 0.034(2) 0.087(8) Uiso 1 1 d
C33 C 1.1753(19) 0.4087(19) 0.0354(17) 0.073(7) Uiso 1 1 d
C34 C 1.298(2) 0.398(2) -0.015(2) 0.084(8) Uiso 1 1 d
C35 C 1.390(2) 0.302(3) -0.055(2) 0.112(10) Uiso 1 1 d
C36 C 1.370(3) 0.207(3) -0.056(3) 0.128(11) Uiso 1 1 d
C37 C 1.244(3) 0.209(3) -0.003(2) 0.126(10) Uiso 1 1 d
C38 C 0.815(2) 0.106(2) 0.3707(19) 0.074(7) Uiso 1 1 d
C39 C 0.916(2) 0.006(2) 0.398(2) 0.103(9) Uiso 1 1 d
C40 C 0.395(2) 0.514(2) 0.1587(18) 0.075(7) Uiso 1 1 d
C41 C 0.284(2) 0.618(2) 0.135(2) 0.108(9) Uiso 1 1 d
Cl1 Cl 1.2799(6) 0.8859(6) 0.2857(6) 0.089(2) Uani 1 1 d
Cl2 Cl 0.9027(7) 0.7819(7) 0.2471(6) 0.098(3) Uani 1 1 d
O1 O 1.3248(19) 0.776(2) 0.2460(18) 0.146(8) Uiso 1 1 d
O2 O 1.1962(18) 0.9771(18) 0.2371(16) 0.128(7) Uiso 1 1 d
O3 O 1.2255(18) 0.8813(17) 0.3891(19) 0.135(8) Uiso 1 1 d
O4 O 1.387(2) 0.908(2) 0.259(2) 0.199(11) Uiso 1 1 d
O5 O 0.9665(16) 0.6880(17) 0.1859(16) 0.121(6) Uiso 1 1 d
O6 O 0.8021(17) 0.7735(17) 0.3204(17) 0.129(7) Uiso 1 1 d
O7 O 0.875(2) 0.886(3) 0.202(3) 0.212(12) Uiso 1 1 d
O8 O 0.974(3) 0.764(3) 0.303(3) 0.264(16) Uiso 1 1 d

loop_
_atom_site_aniso_label
_atom_site_aniso_U_11
_atom_site_aniso_U_22
_atom_site_aniso_U_33
_atom_site_aniso_U_23
_atom_site_aniso_U_13
_atom_site_aniso_U_12
Fe1 0.069(2) 0.057(2) 0.083(3) -0.0056(19) -0.0214(18) -0.0368(18)
Cl1 0.076(4) 0.093(5) 0.107(7) -0.020(5) -0.026(4) -0.037(4)
Cl2 0.099(5) 0.085(6) 0.113(7) -0.001(5) -0.017(5) -0.056(4)

loop_
_atom_type_symbol
_atom_type_description
_atom_type_scat_dispersion_real
_atom_type_scat_dispersion_imag
_atom_type_scat_source
Fe Fe 0.3463 0.8444 'International Tables Vol C Tables 4.2.6.8 and 6.1.1.4'
N N 0.0061 0.0033 'International Tables Vol C Tables 4.2.6.8 and 6.1.1.4'
C C 0.0033 0.0016 'International Tables Vol C Tables 4.2.6.8 and 6.1.1.4'
Cl Cl 0.1484 0.1585 'International Tables Vol C Tables 4.2.6.8 and 6.1.1.4'
O O 0.0106 0.0060 'International Tables Vol C Tables 4.2.6.8 and 6.1.1.4'
H H 0.0000 0.0000 'International Tables Vol C Tables 4.2.6.8 and 6.1.1.4'

loop_
_geom_angle_atom_site_label_1
_geom_angle_atom_site_label_2
_geom_angle_atom_site_label_3
_geom_angle
N2 Fe1 N3 70.7(6)
N2 Fe1 N4 141.2(7)
N3 Fe1 N4 70.6(6)
N2 Fe1 N6 101.9(6)
N3 Fe1 N6 92.9(6)
N4 Fe1 N6 80.1(6)
N2 Fe1 N7 78.7(6)
N3 Fe1 N7 89.5(6)
N4 Fe1 N7 101.0(6)
N6 Fe1 N7 177.6(6)
N2 Fe1 N5 146.0(6)
N3 Fe1 N5 137.8(7)
N4 Fe1 N5 70.3(6)
N6 Fe1 N5 95.4(6)
N7 Fe1 N5 82.9(6)
N2 Fe1 N1 70.3(7)
N3 Fe1 N1 137.8(7)
N4 Fe1 N1 145.9(6)
N6 Fe1 N1 79.9(6)
N7 Fe1 N1 98.1(6)
N5 Fe1 N1 84.4(6)
C1 N1 C5 125(2)
C1 N1 Fe1 120.5(15)
C5 N1 Fe1 114.3(15)
C6 N2 C10 115.3(17)
C6 N2 Fe1 121.5(13)
C10 N2 Fe1 120.4(14)
C15 N3 C11 121(2)
C15 N3 Fe1 118.6(15)
C11 N3 Fe1 119.8(15)
C16 N4 C20 122.1(19)
C16 N4 Fe1 118.3(16)
C20 N4 Fe1 117.9(14)
C21 N5 C25 119(2)
C21 N5 Fe1 118.8(16)
C25 N5 Fe1 122.0(15)
C38 N6 Fe1 162.1(17)
C40 N7 Fe1 159.4(17)
N1 C1 C2 119(2)
C1 C2 C3 120(2)
C2 C3 C4 119(2)
C5 C4 C3 117(2)
N1 C5 C4 119(2)
N1 C5 C6 117(2)
C4 C5 C6 123(2)
N2 C6 C7 124(2)
N2 C6 C5 112.6(18)
C7 C6 C5 123(2)
C6 C7 C8 119(2)
C9 C8 C7 119(2)
C9 C8 C26 119(2)
C7 C8 C26 122(2)
C10 C9 C8 116(2)
N2 C10 C9 126(2)
N2 C10 C11 111.0(18)
C9 C10 C11 123(2)
N3 C11 C12 121(2)
N3 C11 C10 114(2)
C12 C11 C10 124(2)
C13 C12 C11 119.0(19)
C12 C13 C14 117(2)
C15 C14 C13 117(2)
N3 C15 C14 123(2)
N3 C15 C16 116(2)
C14 C15 C16 120(2)
N4 C16 C17 122(2)
N4 C16 C15 114(2)
C17 C16 C15 124(2)
C18 C17 C16 117.3(19)
C17 C18 C19 121(2)
C17 C18 C32 123(2)
C19 C18 C32 116(2)
C20 C19 C18 115(2)
N4 C20 C19 122(2)
N4 C20 C21 115.0(19)
C19 C20 C21 123(2)
N5 C21 C22 124(2)
N5 C21 C20 114(2)
C22 C21 C20 122(2)
C21 C22 C23 120(2)
C24 C23 C22 114(2)
C23 C24 C25 125(2)
N5 C25 C24 117(2)
C31 C26 C27 124(2)
C31 C26 C8 120(2)
C27 C26 C8 117(2)
C28 C27 C26 115(2)
C27 C28 C29 122(2)
C30 C29 C28 123(2)
C29 C30 C31 118(2)
C26 C31 C30 118(2)
C37 C32 C33 125(2)
C37 C32 C18 119(2)
C33 C32 C18 116(2)
C32 C33 C34 115(2)
C35 C34 C33 123(2)
C34 C35 C36 121(3)
C35 C36 C37 119(3)
C32 C37 C36 116(3)
N6 C38 C39 176(2)
N7 C40 C41 176(2)
O3 Cl1 O4 110.9(15)
O3 Cl1 O1 111.6(14)
O4 Cl1 O1 104.1(14)
O3 Cl1 O2 111.2(12)
O4 Cl1 O2 107.8(15)
O1 Cl1 O2 110.8(13)
O7 Cl2 O8 110(2)
O7 Cl2 O6 111.0(16)
O8 Cl2 O6 100.1(19)
O7 Cl2 O5 117.1(17)
O8 Cl2 O5 105.5(18)
O6 Cl2 O5 111.3(13)

loop_
_geom_bond_atom_site_label_1
_geom_bond_atom_site_label_2
_geom_bond_distance
Fe1 N2 2.205(17)
Fe1 N3 2.256(17)
Fe1 N4 2.270(17)
Fe1 N6 2.314(19)
Fe1 N7 2.33(2)
Fe1 N5 2.327(19)
Fe1 N1 2.353(17)
N1 C1 1.34(3)
N1 C5 1.40(2)
N2 C6 1.38(2)
N2 C10 1.39(2)
N3 C15 1.33(2)
N3 C11 1.33(3)
N4 C16 1.34(2)
N4 C20 1.35(3)
N5 C21 1.33(2)
N5 C25 1.43(3)
N6 C38 1.16(2)
N7 C40 1.15(2)
C1 C2 1.42(3)
C2 C3 1.44(3)
C3 C4 1.49(3)
C4 C5 1.44(3)
C5 C6 1.45(3)
C6 C7 1.39(3)
C7 C8 1.45(3)
C8 C9 1.42(3)
C8 C26 1.52(3)
C9 C10 1.42(3)
C10 C11 1.52(3)
C11 C12 1.48(3)
C12 C13 1.40(3)
C13 C14 1.49(3)
C14 C15 1.44(3)
C15 C16 1.47(3)
C16 C17 1.46(3)
C17 C18 1.40(3)
C18 C19 1.47(3)
C18 C32 1.54(3)
C19 C20 1.46(3)
C20 C21 1.53(3)
C21 C22 1.40(3)
C22 C23 1.48(3)
C23 C24 1.38(3)
C24 C25 1.44(3)
C26 C31 1.44(3)
C26 C27 1.46(3)
C27 C28 1.43(3)
C28 C29 1.49(3)
C29 C30 1.34(3)
C30 C31 1.52(3)
C32 C37 1.38(3)
C32 C33 1.42(3)
C33 C34 1.44(3)
C34 C35 1.35(3)
C35 C36 1.39(4)
C36 C37 1.51(4)
C38 C39 1.49(3)
C40 C41 1.56(3)
Cl1 O3 1.41(2)
Cl1 O4 1.44(3)
Cl1 O1 1.46(2)
Cl1 O2 1.46(2)
Cl2 O7 1.32(3)
Cl2 O8 1.37(4)
Cl2 O6 1.38(2)
Cl2 O5 1.42(2)
